data_2106608
loop_
_publ_author_name
'Uchtman, V.A.'
'Jandacek, R.J.'

_publ_section_title
;
 The crystal and molecular structure of carbonyldiphosphonate tetrasodium
 dihydrate
;
_journal_name_full 'Acta Crystallographica B (24,1968-38,1982)'
_journal_page_first 488
_journal_page_last 492
_journal_volume 32
_journal_year 1976
_chemical_formula_sum 'C H4 Na4 O9 P2'
_chemical_name_systematic 'Na4 (C O (P O3)2) (H2 O)2'
_space_group_IT_number 81
_symmetry_space_group_name_Hall 'P -4'
_symmetry_space_group_name_H-M 'P -4'
_cell_angle_alpha 90
_cell_angle_beta 90
_cell_angle_gamma 90
_cell_formula_units_Z 2
_cell_length_a 8.489
_cell_length_b 8.489
_cell_length_c 6.468
_cell_volume 466.104
_citation_journal_id_ASTM ACBCAR
_cod_data_source_file Uchtman_ACBCAR_1976_1980.cif
_cod_data_source_block C1H4Na4O9P2
_cod_original_cell_volume 466.1043
_cod_original_formula_sum 'C1 H4 Na4 O9 P2'
_cod_database_code 2106608

loop_
_symmetry_equiv_pos_as_xyz
x,y,z
y,-x,-z
-x,-y,z
-y,x,-z

loop_
_atom_site_label
_atom_site_type_symbol
_atom_site_fract_x
_atom_site_fract_y
_atom_site_fract_z
_atom_site_occupancy
_atom_site_U_iso_or_equiv
C1 C+2 0.5 0 0.3502 1 0.0
O3 O-2 0.1843 -0.0699 0.3366 1 0.0
O2 O-2 0.3879 -0.2624 0.1937 1 0.0
Na2 Na+1 0.4614 0.2006 0.862 1 0.0
O4 O-2 0.3242 -0.011 -0.0035 1 0.0
H1 H+1 0.413 0.324 0.293 1 0.0
O5 O-2 0.3201 0.3467 0.3423 1 0.0
P1 P+4 0.3313 -0.0913 0.207 1 0.0
O1 O-2 0.5 0 0.5454 1 0.0
Na1 Na+1 0.0708 0.1813 0.2987 1 0.0
H2 H+1 0.311 0.355 0.461 1 0.0
